data_7128781
loop_
_publ_author_name
'Navarro, Miquel'
'Miranda-Pizarro, Juan'
'Moreno, Juan J.'
'Navarro-Gilabert, Carlos'
'Fern\'andez, Israel'
'Campos, Jes\'us'

_publ_section_title
;
 A dicoordinate gold(I)-ethylene complex.
;
_journal_issue 73
_journal_name_full 'Chemical communications (Cambridge, England)'
_journal_page_first 9280
_journal_page_last 9283
_journal_paper_doi 10.1039/d1cc02769g
_journal_volume 57
_journal_year 2021
_chemical_formula_sum 'C60 H75 Au Cl P'
_chemical_formula_weight 1059.58
_space_group_crystal_system triclinic
_space_group_IT_number 2
_space_group_name_Hall '-P 1'
_space_group_name_H-M_alt 'P -1'
_atom_sites_solution_hydrogens geom
_audit_creation_method SHELXL-2014/7
_audit_update_record
;
2021-04-19 deposited with the CCDC.	2021-08-11 downloaded from the CCDC.
;
_cell_angle_alpha 81.5390(10)
_cell_angle_beta 87.6560(10)
_cell_angle_gamma 83.2320(10)
_cell_formula_units_Z 2
_cell_length_a 12.6896(7)
_cell_length_b 13.4566(7)
_cell_length_c 16.6155(5)
_cell_measurement_reflns_used 3554
_cell_measurement_temperature 193(2)
_cell_measurement_theta_max 25.40
_cell_measurement_theta_min 2.36
_cell_volume 2786.0(2)
_computing_cell_refinement 'Bruker SAINT'
_computing_data_collection 'Bruker APEX2'
_computing_data_reduction 'Bruker SAINT A'
_computing_structure_refinement 'SHELXL-2014/7 (Sheldrick, 2014)'
_computing_structure_solution 'SHELXT 2014/5 (Sheldrick, 2014)'
_diffrn_ambient_temperature 193(2)
_diffrn_measured_fraction_theta_full 0.995
_diffrn_measured_fraction_theta_max 0.986
_diffrn_measurement_device_type 'Bruker APEX-II CCD'
_diffrn_measurement_method '\f and \w scans'
_diffrn_radiation_monochromator graphite
_diffrn_radiation_source 'fine-focus sealed tube'
_diffrn_radiation_type MoK\a
_diffrn_radiation_wavelength 0.71073
_diffrn_reflns_av_R_equivalents 0.0356
_diffrn_reflns_av_unetI/netI 0.0311
_diffrn_reflns_Laue_measured_fraction_full 0.995
_diffrn_reflns_Laue_measured_fraction_max 0.986
_diffrn_reflns_limit_h_max 17
_diffrn_reflns_limit_h_min -17
_diffrn_reflns_limit_k_max 18
_diffrn_reflns_limit_k_min -18
_diffrn_reflns_limit_l_max 21
_diffrn_reflns_limit_l_min -23
_diffrn_reflns_number 73945
_diffrn_reflns_point_group_measured_fraction_full 0.995
_diffrn_reflns_point_group_measured_fraction_max 0.986
_diffrn_reflns_theta_full 25.242
_diffrn_reflns_theta_max 29.509
_diffrn_reflns_theta_min 2.928
_exptl_absorpt_coefficient_mu 2.751
_exptl_absorpt_correction_T_max 0.7459
_exptl_absorpt_correction_T_min 0.5099
_exptl_absorpt_correction_type multi-scan
_exptl_absorpt_process_details
; 
 SADABS, Bruker (2006). APEX 2. Version 2.1. Bruker Analytical
 X-ray Solutions, Madison, Wisconsin, USA. 
;
_exptl_crystal_colour colorless
_exptl_crystal_density_diffrn 1.263
_exptl_crystal_description block
_exptl_crystal_F_000 1092
_exptl_crystal_size_max 0.20
_exptl_crystal_size_mid 0.17
_exptl_crystal_size_min 0.12
_refine_diff_density_max 1.119
_refine_diff_density_min -0.918
_refine_diff_density_rms 0.074
_refine_ls_extinction_method none
_refine_ls_goodness_of_fit_ref 0.955
_refine_ls_hydrogen_treatment constr
_refine_ls_matrix_type full
_refine_ls_number_parameters 617
_refine_ls_number_reflns 15328
_refine_ls_number_restraints 0
_refine_ls_restrained_S_all 0.955
_refine_ls_R_factor_all 0.0413
_refine_ls_R_factor_gt 0.0316
_refine_ls_shift/su_max 0.001
_refine_ls_shift/su_mean 0.000
_refine_ls_structure_factor_coef Fsqd
_refine_ls_weighting_details 'w=1/[\s^2^(Fo^2^)+(0.0681P)^2^] where P=(Fo^2^+2Fc^2^)/3'
_refine_ls_weighting_scheme calc
_refine_ls_wR_factor_gt 0.0868
_refine_ls_wR_factor_ref 0.0932
_reflns_Friedel_coverage 0.000
_reflns_number_gt 13208
_reflns_number_total 15328
_reflns_threshold_expression 'I > 2\s(I)'
_cod_data_source_file d1cc02769g2.cif
_cod_data_source_block jcm0618a_a
_cod_depositor_comments 'Adding full bibliography for 7128779--7128784.cif.'
_cod_database_code 7128781
_shelx_shelxl_version_number 2014/7
_shelx_space_group_comment
;
The symmetry employed for this shelxl refinement is uniquely defined
by the following loop, which should always be used as a source of
symmetry information in preference to the above space-group names.
They are only intended as comments.
;

loop_
_space_group_symop_operation_xyz
'x, y, z'
'-x, -y, -z'

loop_
_atom_site_label
_atom_site_type_symbol
_atom_site_fract_x
_atom_site_fract_y
_atom_site_fract_z
_atom_site_U_iso_or_equiv
_atom_site_adp_type
_atom_site_occupancy
_atom_site_site_symmetry_order
_atom_site_calc_flag
_atom_site_refinement_flags_posn
_atom_site_refinement_flags_adp
_atom_site_refinement_flags_occupancy
_atom_site_disorder_assembly
_atom_site_disorder_group
Au1 Au 0.67026(2) 0.46488(2) 0.24649(2) 0.03618(4) Uani 1 1 d . . . . .
Cl1 Cl 0.63818(8) 0.63866(6) 0.22855(6) 0.0584(2) Uani 1 1 d . . . . .
P1 P 0.69789(5) 0.29637(5) 0.26399(4) 0.02960(12) Uani 1 1 d . . . . .
C1 C 0.8368(2) 0.24121(18) 0.25904(14) 0.0319(5) Uani 1 1 d . . . . .
C2 C 0.8621(2) 0.15436(19) 0.22189(15) 0.0349(5) Uani 1 1 d . . . . .
H2 H 0.8063 0.1257 0.2004 0.042 Uiso 1 1 calc R U . . .
C3 C 0.9654(2) 0.10810(19) 0.21504(14) 0.0360(5) Uani 1 1 d . . . . .
C4 C 1.0451(2) 0.1526(2) 0.24545(17) 0.0428(6) Uani 1 1 d . . . . .
H4 H 1.1167 0.1238 0.2406 0.051 Uiso 1 1 calc R U . . .
C5 C 1.0224(2) 0.2395(2) 0.28334(18) 0.0441(6) Uani 1 1 d . . . . .
H5 H 1.0787 0.2680 0.3042 0.053 Uiso 1 1 calc R U . . .
C6 C 0.9183(2) 0.2849(2) 0.29091(15) 0.0356(5) Uani 1 1 d . . . . .
C7 C 0.8985(2) 0.3773(2) 0.33160(16) 0.0364(5) Uani 1 1 d . . . . .
C8 C 0.8469(3) 0.3766(2) 0.40668(17) 0.0460(7) Uani 1 1 d . . . . .
H8 H 0.8225 0.3159 0.4335 0.055 Uiso 1 1 calc R U . . .
C9 C 0.8303(3) 0.4637(2) 0.44334(18) 0.0473(7) Uani 1 1 d . . . . .
H9 H 0.7950 0.4612 0.4950 0.057 Uiso 1 1 calc R U . . .
C10 C 0.8640(2) 0.5539(2) 0.40659(19) 0.0440(6) Uani 1 1 d . . . . .
C11 C 0.9143(3) 0.5540(2) 0.3305(2) 0.0521(7) Uani 1 1 d . . . . .
H11 H 0.9372 0.6151 0.3031 0.062 Uiso 1 1 calc R U . . .
C12 C 0.9319(3) 0.4681(2) 0.2940(2) 0.0500(7) Uani 1 1 d . . . . .
H12 H 0.9673 0.4707 0.2424 0.060 Uiso 1 1 calc R U . . .
C13 C 0.9863(3) 0.0120(2) 0.17468(17) 0.0468(7) Uani 1 1 d . . . . .
C14 C 0.9490(5) -0.0756(3) 0.2342(3) 0.0900(16) Uani 1 1 d . . . . .
H14A H 0.9868 -0.0822 0.2854 0.135 Uiso 1 1 calc R U . . .
H14B H 0.9638 -0.1384 0.2105 0.135 Uiso 1 1 calc R U . . .
H14C H 0.8725 -0.0622 0.2450 0.135 Uiso 1 1 calc R U . . .
C15 C 0.9230(4) 0.0255(4) 0.0963(2) 0.0817(14) Uani 1 1 d . . . . .
H15A H 0.8469 0.0332 0.1098 0.123 Uiso 1 1 calc R U . . .
H15B H 0.9406 -0.0340 0.0686 0.123 Uiso 1 1 calc R U . . .
H15C H 0.9413 0.0859 0.0604 0.123 Uiso 1 1 calc R U . . .
C16 C 1.1032(3) -0.0134(3) 0.1535(3) 0.0767(12) Uani 1 1 d . . . . .
H16A H 1.1270 0.0410 0.1136 0.115 Uiso 1 1 calc R U . . .
H16B H 1.1131 -0.0769 0.1305 0.115 Uiso 1 1 calc R U . . .
H16C H 1.1448 -0.0207 0.2029 0.115 Uiso 1 1 calc R U . . .
C17 C 0.8452(3) 0.6518(3) 0.4453(2) 0.0554(8) Uani 1 1 d . . . . .
C18 C 0.8265(5) 0.6304(4) 0.5366(3) 0.106(2) Uani 1 1 d . . . . .
H18A H 0.7621 0.5967 0.5483 0.159 Uiso 1 1 calc R U . . .
H18B H 0.8181 0.6942 0.5593 0.159 Uiso 1 1 calc R U . . .
H18C H 0.8874 0.5866 0.5613 0.159 Uiso 1 1 calc R U . . .
C19 C 0.7534(5) 0.7184(4) 0.4026(4) 0.125(3) Uani 1 1 d . . . . .
H19A H 0.6874 0.6881 0.4170 0.187 Uiso 1 1 calc R U . . .
H19B H 0.7660 0.7246 0.3436 0.187 Uiso 1 1 calc R U . . .
H19C H 0.7475 0.7856 0.4197 0.187 Uiso 1 1 calc R U . . .
C20 C 0.9444(4) 0.7091(3) 0.4327(3) 0.0877(15) Uani 1 1 d . . . . .
H20A H 0.9368 0.7642 0.4658 0.132 Uiso 1 1 calc R U . . .
H20B H 0.9518 0.7372 0.3752 0.132 Uiso 1 1 calc R U . . .
H20C H 1.0075 0.6624 0.4491 0.132 Uiso 1 1 calc R U . . .
C21 C 0.6370(2) 0.23510(18) 0.18909(14) 0.0306(5) Uani 1 1 d . . . . .
C22 C 0.5988(2) 0.14214(19) 0.21399(15) 0.0352(5) Uani 1 1 d . . . . .
H22 H 0.5999 0.1154 0.2702 0.042 Uiso 1 1 calc R U . . .
C23 C 0.5593(2) 0.0873(2) 0.15999(17) 0.0407(6) Uani 1 1 d . . . . .
C24 C 0.5562(3) 0.1323(3) 0.07847(19) 0.0587(9) Uani 1 1 d . . . . .
H24 H 0.5284 0.0979 0.0395 0.070 Uiso 1 1 calc R U . . .
C25 C 0.5920(3) 0.2240(3) 0.05319(18) 0.0592(9) Uani 1 1 d . . . . .
H25 H 0.5870 0.2522 -0.0026 0.071 Uiso 1 1 calc R U . . .
C26 C 0.6357(2) 0.2774(2) 0.10710(16) 0.0395(6) Uani 1 1 d . . . . .
C27 C 0.6792(3) 0.3739(2) 0.07520(16) 0.0415(6) Uani 1 1 d . . . . .
C28 C 0.6122(3) 0.4625(2) 0.05842(19) 0.0493(7) Uani 1 1 d . . . . .
H28 H 0.5378 0.4612 0.0667 0.059 Uiso 1 1 calc R U . . .
C29 C 0.6515(3) 0.5540(3) 0.0295(2) 0.0542(8) Uani 1 1 d . . . . .
H29 H 0.6035 0.6138 0.0178 0.065 Uiso 1 1 calc R U . . .
C30 C 0.7592(3) 0.5588(3) 0.0177(2) 0.0547(8) Uani 1 1 d . . . . .
C31 C 0.8258(3) 0.4698(3) 0.0333(2) 0.0640(10) Uani 1 1 d . . . . .
H31 H 0.9001 0.4712 0.0251 0.077 Uiso 1 1 calc R U . . .
C32 C 0.7869(3) 0.3781(3) 0.0608(2) 0.0573(8) Uani 1 1 d . . . . .
H32 H 0.8346 0.3178 0.0697 0.069 Uiso 1 1 calc R U . . .
C33 C 0.5222(3) -0.0167(2) 0.1860(2) 0.0560(8) Uani 1 1 d . . . . .
C34 C 0.5762(6) -0.0905(3) 0.1312(3) 0.123(3) Uani 1 1 d . . . . .
H34A H 0.6527 -0.1008 0.1405 0.185 Uiso 1 1 calc R U . . .
H34B H 0.5637 -0.0627 0.0740 0.185 Uiso 1 1 calc R U . . .
H34C H 0.5469 -0.1554 0.1438 0.185 Uiso 1 1 calc R U . . .
C35 C 0.4040(5) -0.0095(5) 0.1786(6) 0.170(4) Uani 1 1 d . . . . .
H35A H 0.3696 0.0386 0.2131 0.255 Uiso 1 1 calc R U . . .
H35B H 0.3801 -0.0762 0.1961 0.255 Uiso 1 1 calc R U . . .
H35C H 0.3850 0.0137 0.1218 0.255 Uiso 1 1 calc R U . . .
C36 C 0.5533(4) -0.0622(3) 0.2715(2) 0.0765(12) Uani 1 1 d . . . . .
H36A H 0.5195 -0.0191 0.3101 0.115 Uiso 1 1 calc R U . . .
H36B H 0.6306 -0.0673 0.2759 0.115 Uiso 1 1 calc R U . . .
H36C H 0.5299 -0.1298 0.2842 0.115 Uiso 1 1 calc R U . . .
C37 C 0.8062(4) 0.6593(3) -0.0096(3) 0.0793(13) Uani 1 1 d . . . . .
C38 C 0.8745(5) 0.6526(4) -0.0854(3) 0.1058(18) Uani 1 1 d . . . . .
H38A H 0.8291 0.6541 -0.1320 0.159 Uiso 1 1 calc R U . . .
H38B H 0.9222 0.5893 -0.0784 0.159 Uiso 1 1 calc R U . . .
H38C H 0.9165 0.7100 -0.0950 0.159 Uiso 1 1 calc R U . . .
C39 C 0.7226(5) 0.7479(4) -0.0197(6) 0.154(4) Uani 1 1 d . . . . .
H39A H 0.6800 0.7450 -0.0670 0.231 Uiso 1 1 calc R U . . .
H39B H 0.7563 0.8107 -0.0278 0.231 Uiso 1 1 calc R U . . .
H39C H 0.6766 0.7462 0.0293 0.231 Uiso 1 1 calc R U . . .
C40 C 0.8812(5) 0.6738(4) 0.0595(4) 0.114(2) Uani 1 1 d . . . . .
H40A H 0.9122 0.7376 0.0448 0.171 Uiso 1 1 calc R U . . .
H40B H 0.9381 0.6175 0.0662 0.171 Uiso 1 1 calc R U . . .
H40C H 0.8403 0.6754 0.1107 0.171 Uiso 1 1 calc R U . . .
C41 C 0.6503(2) 0.23743(18) 0.36321(14) 0.0342(5) Uani 1 1 d . . . . .
C42 C 0.7124(2) 0.15473(19) 0.40490(15) 0.0378(6) Uani 1 1 d . . . . .
H42 H 0.7730 0.1257 0.3777 0.045 Uiso 1 1 calc R U . . .
C43 C 0.6897(3) 0.1130(2) 0.48430(16) 0.0493(7) Uani 1 1 d . . . . .
C44 C 0.6003(4) 0.1587(3) 0.5215(2) 0.0686(11) Uani 1 1 d . . . . .
H44 H 0.5826 0.1333 0.5761 0.082 Uiso 1 1 calc R U . . .
C45 C 0.5371(4) 0.2392(3) 0.4820(2) 0.0660(11) Uani 1 1 d . . . . .
H45 H 0.4771 0.2683 0.5100 0.079 Uiso 1 1 calc R U . . .
C46 C 0.5589(2) 0.2797(2) 0.40123(16) 0.0427(6) Uani 1 1 d . . . . .
C47 C 0.4860(2) 0.3664(2) 0.36103(16) 0.0408(6) Uani 1 1 d . . . . .
C48 C 0.4730(3) 0.4574(3) 0.3928(2) 0.0535(8) Uani 1 1 d . . . . .
H48 H 0.5100 0.4635 0.4400 0.064 Uiso 1 1 calc R U . . .
C49 C 0.4062(3) 0.5394(2) 0.3557(2) 0.0534(8) Uani 1 1 d . . . . .
H49 H 0.3982 0.6007 0.3785 0.064 Uiso 1 1 calc R U . . .
C50 C 0.3513(2) 0.5341(2) 0.28683(19) 0.0452(6) Uani 1 1 d . . . . .
C51 C 0.3638(3) 0.4425(3) 0.2559(2) 0.0507(7) Uani 1 1 d . . . . .
H51 H 0.3266 0.4362 0.2088 0.061 Uiso 1 1 calc R U . . .
C52 C 0.4297(2) 0.3606(2) 0.29284(19) 0.0482(7) Uani 1 1 d . . . . .
H52 H 0.4364 0.2989 0.2707 0.058 Uiso 1 1 calc R U . . .
C53 C 0.7629(4) 0.0267(2) 0.52991(19) 0.0659(11) Uani 1 1 d . . . . .
C54 C 0.8107(6) 0.0638(4) 0.6009(3) 0.128(3) Uani 1 1 d . . . . .
H54A H 0.8480 0.1226 0.5806 0.193 Uiso 1 1 calc R U . . .
H54B H 0.8609 0.0097 0.6284 0.193 Uiso 1 1 calc R U . . .
H54C H 0.7541 0.0830 0.6394 0.193 Uiso 1 1 calc R U . . .
C55 C 0.6961(5) -0.0613(3) 0.5615(3) 0.109(2) Uani 1 1 d . . . . .
H55A H 0.6419 -0.0391 0.6008 0.163 Uiso 1 1 calc R U . . .
H55B H 0.7427 -0.1191 0.5880 0.163 Uiso 1 1 calc R U . . .
H55C H 0.6616 -0.0813 0.5156 0.163 Uiso 1 1 calc R U . . .
C56 C 0.8520(4) -0.0146(3) 0.4766(2) 0.0794(13) Uani 1 1 d . . . . .
H56A H 0.8221 -0.0393 0.4309 0.119 Uiso 1 1 calc R U . . .
H56B H 0.8955 -0.0703 0.5087 0.119 Uiso 1 1 calc R U . . .
H56C H 0.8961 0.0391 0.4559 0.119 Uiso 1 1 calc R U . . .
C57 C 0.2810(3) 0.6261(3) 0.2437(2) 0.0581(8) Uani 1 1 d . . . . .
C58 C 0.3341(6) 0.6563(6) 0.1594(4) 0.077(2) Uani 0.674(11) 1 d . . P A 1
H58A H 0.3374 0.6000 0.1278 0.116 Uiso 0.674(11) 1 calc R U P A 1
H58B H 0.4061 0.6724 0.1668 0.116 Uiso 0.674(11) 1 calc R U P A 1
H58C H 0.2923 0.7157 0.1303 0.116 Uiso 0.674(11) 1 calc R U P A 1
C59 C 0.2790(8) 0.7180(5) 0.2884(5) 0.098(4) Uani 0.674(11) 1 d . . P A 1
H59A H 0.2348 0.7754 0.2590 0.147 Uiso 0.674(11) 1 calc R U P A 1
H59B H 0.3514 0.7355 0.2914 0.147 Uiso 0.674(11) 1 calc R U P A 1
H59C H 0.2495 0.7019 0.3436 0.147 Uiso 0.674(11) 1 calc R U P A 1
C60 C 0.1733(5) 0.5999(6) 0.2364(8) 0.099(3) Uani 0.674(11) 1 d . . P A 1
H60A H 0.1766 0.5379 0.2114 0.149 Uiso 0.674(11) 1 calc R U P A 1
H60B H 0.1318 0.6552 0.2022 0.149 Uiso 0.674(11) 1 calc R U P A 1
H60C H 0.1394 0.5890 0.2905 0.149 Uiso 0.674(11) 1 calc R U P A 1
C58B C 0.1940(11) 0.6634(11) 0.3097(9) 0.080(5) Uani 0.326(11) 1 d . . P A 2
H58D H 0.2288 0.6945 0.3496 0.120 Uiso 0.326(11) 1 calc R U P A 2
H58E H 0.1606 0.6053 0.3375 0.120 Uiso 0.326(11) 1 calc R U P A 2
H58F H 0.1397 0.7131 0.2820 0.120 Uiso 0.326(11) 1 calc R U P A 2
C59B C 0.2054(15) 0.5999(12) 0.1769(11) 0.082(5) Uani 0.326(11) 1 d . . P A 2
H59D H 0.1551 0.6593 0.1590 0.123 Uiso 0.326(11) 1 calc R U P A 2
H59E H 0.1663 0.5436 0.2006 0.123 Uiso 0.326(11) 1 calc R U P A 2
H59F H 0.2486 0.5808 0.1301 0.123 Uiso 0.326(11) 1 calc R U P A 2
C60B C 0.3415(12) 0.7091(12) 0.2097(14) 0.101(8) Uani 0.326(11) 1 d . . P A 2
H60D H 0.3829 0.7277 0.2527 0.151 Uiso 0.326(11) 1 calc R U P A 2
H60E H 0.2925 0.7677 0.1875 0.151 Uiso 0.326(11) 1 calc R U P A 2
H60F H 0.3896 0.6878 0.1663 0.151 Uiso 0.326(11) 1 calc R U P A 2

loop_
_atom_site_aniso_label
_atom_site_aniso_U_11
_atom_site_aniso_U_22
_atom_site_aniso_U_33
_atom_site_aniso_U_23
_atom_site_aniso_U_13
_atom_site_aniso_U_12
Au1 0.04119(7) 0.02524(6) 0.04193(6) -0.00390(4) -0.00630(4) -0.00237(4)
Cl1 0.0703(5) 0.0277(3) 0.0757(5) -0.0035(3) -0.0131(4) -0.0005(3)
P1 0.0334(3) 0.0257(3) 0.0301(3) -0.0054(2) -0.0034(2) -0.0022(2)
C1 0.0355(13) 0.0284(11) 0.0304(10) -0.0023(9) -0.0020(9) 0.0001(9)
C2 0.0403(14) 0.0304(12) 0.0339(11) -0.0047(9) -0.0035(10) -0.0019(10)
C3 0.0429(14) 0.0321(12) 0.0299(11) -0.0013(9) 0.0025(10) 0.0036(10)
C4 0.0383(14) 0.0467(16) 0.0416(14) -0.0074(12) 0.0024(11) 0.0024(12)
C5 0.0415(15) 0.0466(16) 0.0457(15) -0.0104(13) -0.0026(12) -0.0063(12)
C6 0.0400(14) 0.0330(12) 0.0338(11) -0.0045(10) -0.0031(10) -0.0034(10)
C7 0.0349(13) 0.0370(13) 0.0386(12) -0.0089(10) -0.0058(10) -0.0029(10)
C8 0.0621(19) 0.0397(15) 0.0390(13) -0.0093(12) -0.0021(13) -0.0123(13)
C9 0.0586(19) 0.0457(16) 0.0414(14) -0.0178(12) -0.0009(13) -0.0072(14)
C10 0.0398(15) 0.0414(15) 0.0549(16) -0.0188(13) -0.0069(13) -0.0044(12)
C11 0.0509(18) 0.0363(15) 0.072(2) -0.0135(14) 0.0094(15) -0.0136(13)
C12 0.0492(17) 0.0479(17) 0.0572(17) -0.0174(14) 0.0146(14) -0.0165(14)
C13 0.0574(18) 0.0408(15) 0.0403(13) -0.0108(12) 0.0037(13) 0.0067(13)
C14 0.141(5) 0.0393(19) 0.093(3) -0.021(2) 0.030(3) -0.017(2)
C15 0.086(3) 0.099(3) 0.065(2) -0.053(2) -0.018(2) 0.027(2)
C16 0.065(2) 0.069(3) 0.098(3) -0.039(2) 0.011(2) 0.013(2)
C17 0.0532(19) 0.0465(18) 0.071(2) -0.0277(16) -0.0104(16) 0.0015(14)
C18 0.175(6) 0.080(3) 0.080(3) -0.053(3) 0.032(3) -0.043(3)
C19 0.097(4) 0.109(4) 0.182(6) -0.105(4) -0.065(4) 0.056(3)
C20 0.091(3) 0.056(2) 0.128(4) -0.041(3) -0.005(3) -0.018(2)
C21 0.0337(12) 0.0268(11) 0.0316(11) -0.0055(9) -0.0043(9) -0.0010(9)
C22 0.0425(14) 0.0309(12) 0.0326(11) -0.0047(9) -0.0035(10) -0.0048(10)
C23 0.0464(15) 0.0353(13) 0.0423(13) -0.0089(11) -0.0108(12) -0.0055(11)
C24 0.085(3) 0.0521(19) 0.0447(16) -0.0073(14) -0.0242(16) -0.0212(18)
C25 0.093(3) 0.0522(19) 0.0332(13) 0.0037(13) -0.0183(15) -0.0203(18)
C26 0.0466(15) 0.0353(13) 0.0358(12) -0.0018(10) -0.0088(11) -0.0024(11)
C27 0.0515(17) 0.0403(15) 0.0321(12) -0.0001(11) -0.0053(11) -0.0077(12)
C28 0.0491(17) 0.0456(17) 0.0505(16) 0.0064(13) -0.0078(14) -0.0089(13)
C29 0.060(2) 0.0408(16) 0.0585(18) 0.0072(14) -0.0031(16) -0.0074(14)
C30 0.064(2) 0.0482(18) 0.0494(16) 0.0050(14) 0.0066(15) -0.0146(16)
C31 0.0506(19) 0.061(2) 0.075(2) 0.0088(19) 0.0115(17) -0.0101(16)
C32 0.0532(19) 0.0464(18) 0.065(2) 0.0110(15) 0.0036(16) -0.0023(15)
C33 0.075(2) 0.0368(15) 0.0596(18) -0.0060(14) -0.0128(17) -0.0179(15)
C34 0.253(8) 0.044(2) 0.077(3) -0.019(2) 0.000(4) -0.021(3)
C35 0.084(4) 0.094(4) 0.319(11) 0.068(6) -0.075(6) -0.050(3)
C36 0.113(4) 0.052(2) 0.066(2) 0.0029(18) -0.003(2) -0.034(2)
C37 0.087(3) 0.054(2) 0.095(3) 0.006(2) 0.018(3) -0.027(2)
C38 0.115(4) 0.090(4) 0.099(3) 0.032(3) 0.031(3) -0.029(3)
C39 0.109(5) 0.046(3) 0.282(10) 0.044(4) 0.051(6) -0.011(3)
C40 0.142(5) 0.101(4) 0.112(4) -0.019(3) 0.013(4) -0.073(4)
C41 0.0452(14) 0.0281(11) 0.0302(11) -0.0073(9) -0.0018(10) -0.0038(10)
C42 0.0513(16) 0.0295(12) 0.0328(11) -0.0071(10) -0.0033(11) -0.0006(11)
C43 0.080(2) 0.0339(14) 0.0337(13) -0.0053(11) -0.0051(13) -0.0023(14)
C44 0.104(3) 0.057(2) 0.0361(15) 0.0043(14) 0.0120(17) 0.006(2)
C45 0.083(3) 0.059(2) 0.0472(17) -0.0019(15) 0.0224(18) 0.0109(19)
C46 0.0515(17) 0.0365(14) 0.0389(13) -0.0068(11) 0.0027(12) 0.0004(12)
C47 0.0422(15) 0.0399(14) 0.0386(13) -0.0068(11) 0.0081(11) 0.0009(11)
C48 0.064(2) 0.0498(18) 0.0463(15) -0.0140(14) -0.0054(15) 0.0058(15)
C49 0.064(2) 0.0426(16) 0.0538(17) -0.0162(14) 0.0027(15) 0.0034(15)
C50 0.0430(15) 0.0379(15) 0.0519(16) -0.0036(12) 0.0080(13) 0.0008(12)
C51 0.0471(17) 0.0509(18) 0.0538(17) -0.0129(14) -0.0085(14) 0.0053(14)
C52 0.0473(17) 0.0425(16) 0.0566(17) -0.0171(13) -0.0060(14) 0.0022(13)
C53 0.114(3) 0.0365(16) 0.0414(15) 0.0009(13) -0.0128(18) 0.0098(18)
C54 0.220(7) 0.076(3) 0.082(3) -0.023(3) -0.085(4) 0.057(4)
C55 0.170(6) 0.043(2) 0.098(3) 0.015(2) 0.033(4) 0.007(3)
C56 0.109(4) 0.048(2) 0.072(2) -0.0001(18) -0.022(2) 0.023(2)
C57 0.056(2) 0.0465(18) 0.066(2) 0.0019(16) 0.0001(16) 0.0048(15)
C58 0.076(4) 0.081(5) 0.063(4) 0.013(3) -0.003(3) 0.011(4)
C59 0.145(9) 0.047(4) 0.092(5) -0.006(3) -0.015(5) 0.030(5)
C60 0.044(3) 0.076(5) 0.167(10) 0.001(6) -0.007(5) 0.012(3)
C58B 0.061(8) 0.063(8) 0.103(10) -0.002(7) 0.007(7) 0.031(7)
C59B 0.081(11) 0.077(9) 0.084(10) -0.016(8) -0.047(9) 0.024(8)
C60B 0.066(8) 0.062(9) 0.15(2) 0.060(11) -0.009(10) 0.009(7)

loop_
_atom_type_symbol
_atom_type_description
_atom_type_scat_dispersion_real
_atom_type_scat_dispersion_imag
_atom_type_scat_source
C C 0.0033 0.0016 'International Tables Vol C Tables 4.2.6.8 and 6.1.1.4'
H H 0.0000 0.0000 'International Tables Vol C Tables 4.2.6.8 and 6.1.1.4'
P P 0.1023 0.0942 'International Tables Vol C Tables 4.2.6.8 and 6.1.1.4'
Cl Cl 0.1484 0.1585 'International Tables Vol C Tables 4.2.6.8 and 6.1.1.4'
Au Au -2.0133 8.8022 'International Tables Vol C Tables 4.2.6.8 and 6.1.1.4'

loop_
_geom_angle_atom_site_label_1
_geom_angle_atom_site_label_2
_geom_angle_atom_site_label_3
_geom_angle
_geom_angle_site_symmetry_1
_geom_angle_site_symmetry_3
_geom_angle_publ_flag
P1 Au1 Cl1 178.87(3) . . ?
C41 P1 C21 105.12(11) . . ?
C41 P1 C1 103.30(12) . . ?
C21 P1 C1 101.90(11) . . ?
C41 P1 Au1 113.45(8) . . ?
C21 P1 Au1 115.54(8) . . ?
C1 P1 Au1 115.97(8) . . ?
C2 C1 C6 119.4(2) . . ?
C2 C1 P1 119.1(2) . . ?
C6 C1 P1 121.46(19) . . ?
C3 C2 C1 122.8(3) . . ?
C4 C3 C2 117.2(2) . . ?
C4 C3 C13 123.2(3) . . ?
C2 C3 C13 119.6(3) . . ?
C3 C4 C5 121.4(3) . . ?
C6 C5 C4 121.1(3) . . ?
C5 C6 C1 118.1(2) . . ?
C5 C6 C7 119.0(2) . . ?
C1 C6 C7 123.0(2) . . ?
C8 C7 C12 117.8(3) . . ?
C8 C7 C6 122.1(3) . . ?
C12 C7 C6 120.1(2) . . ?
C7 C8 C9 120.8(3) . . ?
C10 C9 C8 121.7(3) . . ?
C9 C10 C11 117.0(3) . . ?
C9 C10 C17 122.7(3) . . ?
C11 C10 C17 120.3(3) . . ?
C12 C11 C10 121.8(3) . . ?
C11 C12 C7 121.0(3) . . ?
C16 C13 C14 108.9(3) . . ?
C16 C13 C3 112.4(3) . . ?
C14 C13 C3 107.9(2) . . ?
C16 C13 C15 108.5(3) . . ?
C14 C13 C15 109.3(4) . . ?
C3 C13 C15 109.7(3) . . ?
C18 C17 C19 112.5(4) . . ?
C18 C17 C10 111.9(3) . . ?
C19 C17 C10 107.9(3) . . ?
C18 C17 C20 105.9(4) . . ?
C19 C17 C20 108.3(4) . . ?
C10 C17 C20 110.2(3) . . ?
C22 C21 C26 120.4(2) . . ?
C22 C21 P1 119.11(18) . . ?
C26 C21 P1 120.3(2) . . ?
C23 C22 C21 122.6(2) . . ?
C22 C23 C24 116.1(3) . . ?
C22 C23 C33 123.0(3) . . ?
C24 C23 C33 120.9(3) . . ?
C25 C24 C23 122.0(3) . . ?
C24 C25 C26 121.8(3) . . ?
C25 C26 C21 117.0(3) . . ?
C25 C26 C27 119.4(2) . . ?
C21 C26 C27 123.7(2) . . ?
C28 C27 C32 117.9(3) . . ?
C28 C27 C26 120.4(3) . . ?
C32 C27 C26 121.7(3) . . ?
C27 C28 C29 121.3(3) . . ?
C30 C29 C28 120.8(3) . . ?
C31 C30 C29 117.7(3) . . ?
C31 C30 C37 120.0(4) . . ?
C29 C30 C37 122.3(3) . . ?
C30 C31 C32 121.7(3) . . ?
C27 C32 C31 120.5(3) . . ?
C35 C33 C36 109.9(5) . . ?
C35 C33 C23 109.5(3) . . ?
C36 C33 C23 113.0(3) . . ?
C35 C33 C34 109.6(5) . . ?
C36 C33 C34 105.4(3) . . ?
C23 C33 C34 109.3(3) . . ?
C39 C37 C38 112.3(5) . . ?
C39 C37 C30 112.3(4) . . ?
C38 C37 C30 110.2(4) . . ?
C39 C37 C40 107.9(5) . . ?
C38 C37 C40 106.9(4) . . ?
C30 C37 C40 106.9(4) . . ?
C42 C41 C46 119.5(2) . . ?
C42 C41 P1 119.0(2) . . ?
C46 C41 P1 121.2(2) . . ?
C43 C42 C41 123.1(3) . . ?
C42 C43 C44 116.1(3) . . ?
C42 C43 C53 121.8(3) . . ?
C44 C43 C53 122.0(3) . . ?
C45 C44 C43 122.2(3) . . ?
C44 C45 C46 121.5(3) . . ?
C41 C46 C45 117.5(3) . . ?
C41 C46 C47 123.5(2) . . ?
C45 C46 C47 119.0(3) . . ?
C52 C47 C48 117.7(3) . . ?
C52 C47 C46 122.7(3) . . ?
C48 C47 C46 119.6(3) . . ?
C47 C48 C49 120.5(3) . . ?
C50 C49 C48 121.7(3) . . ?
C49 C50 C51 117.5(3) . . ?
C49 C50 C57 121.8(3) . . ?
C51 C50 C57 120.7(3) . . ?
C52 C51 C50 120.9(3) . . ?
C47 C52 C51 121.6(3) . . ?
C56 C53 C54 108.7(4) . . ?
C56 C53 C43 113.0(3) . . ?
C54 C53 C43 109.3(3) . . ?
C56 C53 C55 107.3(3) . . ?
C54 C53 C55 110.2(4) . . ?
C43 C53 C55 108.3(4) . . ?
C60 C57 C59 110.7(6) . . ?
C60B C57 C50 112.9(6) . . ?
C60 C57 C50 109.8(4) . . ?
C59 C57 C50 111.6(4) . . ?
C60 C57 C58 111.9(6) . . ?
C59 C57 C58 105.8(5) . . ?
C50 C57 C58 106.9(4) . . ?
C60B C57 C58B 110.0(11) . . ?
C50 C57 C58B 107.5(5) . . ?
C60B C57 C59B 110.7(11) . . ?
C50 C57 C59B 114.3(6) . . ?
C58B C57 C59B 100.7(9) . . ?

loop_
_geom_bond_atom_site_label_1
_geom_bond_atom_site_label_2
_geom_bond_distance
_geom_bond_site_symmetry_2
_geom_bond_publ_flag
Au1 P1 2.2308(6) . ?
Au1 Cl1 2.3030(8) . ?
P1 C41 1.833(3) . ?
P1 C21 1.832(2) . ?
P1 C1 1.834(3) . ?
C1 C2 1.399(3) . ?
C1 C6 1.405(4) . ?
C2 C3 1.392(4) . ?
C3 C4 1.382(4) . ?
C3 C13 1.534(4) . ?
C4 C5 1.403(4) . ?
C5 C6 1.397(4) . ?
C6 C7 1.492(4) . ?
C7 C8 1.384(4) . ?
C7 C12 1.392(4) . ?
C8 C9 1.390(4) . ?
C9 C10 1.382(4) . ?
C10 C11 1.393(4) . ?
C10 C17 1.540(4) . ?
C11 C12 1.373(4) . ?
C13 C16 1.522(5) . ?
C13 C14 1.530(5) . ?
C13 C15 1.535(5) . ?
C17 C18 1.516(6) . ?
C17 C19 1.515(6) . ?
C17 C20 1.544(6) . ?
C21 C22 1.395(3) . ?
C21 C26 1.397(3) . ?
C22 C23 1.385(4) . ?
C23 C24 1.400(4) . ?
C23 C33 1.527(4) . ?
C24 C25 1.368(5) . ?
C25 C26 1.397(4) . ?
C26 C27 1.488(4) . ?
C27 C28 1.380(4) . ?
C27 C32 1.384(5) . ?
C28 C29 1.395(4) . ?
C29 C30 1.381(5) . ?
C30 C31 1.379(5) . ?
C30 C37 1.543(5) . ?
C31 C32 1.390(5) . ?
C33 C35 1.501(6) . ?
C33 C36 1.511(5) . ?
C33 C34 1.530(6) . ?
C37 C39 1.494(7) . ?
C37 C38 1.507(7) . ?
C37 C40 1.568(8) . ?
C41 C42 1.397(4) . ?
C41 C46 1.400(4) . ?
C42 C43 1.389(4) . ?
C43 C44 1.392(5) . ?
C43 C53 1.526(4) . ?
C44 C45 1.370(5) . ?
C45 C46 1.401(4) . ?
C46 C47 1.493(4) . ?
C47 C52 1.380(4) . ?
C47 C48 1.392(4) . ?
C48 C49 1.393(5) . ?
C49 C50 1.379(5) . ?
C50 C51 1.393(4) . ?
C50 C57 1.540(5) . ?
C51 C52 1.385(4) . ?
C53 C56 1.512(6) . ?
C53 C54 1.520(6) . ?
C53 C55 1.554(6) . ?
C57 C60B 1.462(15) . ?
C57 C60 1.466(8) . ?
C57 C59 1.530(8) . ?
C57 C58 1.550(7) . ?
C57 C58B 1.614(13) . ?
C57 C59B 1.600(14) . ?
